data_1568091
loop_
_publ_author_name
'Johnson, Alice'
'Olelewe, Chibuzor'
'Kim, Jong Hyun'
'Northcote-Smith, Joshua'
'Mertens, R. Tyler'
'Passeri, Ginevra'
'Singh, Kuldip'
'Awuah, Samuel G.'
'Suntharalingam, Kogularamanan'

_publ_section_title
;
 The anti-breast cancer stem cell properties of gold(i)-non-steroidal
 anti-inflammatory drug complexes.
;
_journal_issue 3
_journal_name_full 'Chemical science'
_journal_page_first 557
_journal_page_last 565
_journal_paper_doi 10.1039/d2sc04707a
_journal_volume 14
_journal_year 2023
_chemical_formula_moiety 'C32 H28 Au O3 P'
_chemical_formula_sum 'C32 H28 Au O3 P'
_chemical_formula_weight 688.48
_space_group_crystal_system monoclinic
_space_group_IT_number 4
_space_group_name_Hall 'P 2yb'
_space_group_name_H-M_alt 'P 1 21 1'
_atom_sites_solution_hydrogens geom
_atom_sites_solution_primary dual
_audit_creation_date 2021-07-28
_audit_creation_method
;
Olex2 1.3
(compiled 2020.11.12 svn.r5f609507 for OlexSys, GUI svn.r6272)
;
_audit_update_record
;
2022-05-30 deposited with the CCDC.	2022-12-12 downloaded from the CCDC.
;
_cell_angle_alpha 90
_cell_angle_beta 96.519(2)
_cell_angle_gamma 90
_cell_formula_units_Z 4
_cell_length_a 13.2107(4)
_cell_length_b 12.0368(4)
_cell_length_c 17.3384(6)
_cell_measurement_reflns_used 9809
_cell_measurement_temperature 150.0
_cell_measurement_theta_max 72.22
_cell_measurement_theta_min 2.57
_cell_volume 2739.23(16)
_computing_cell_refinement 'SAINT V8.40A (Bruker, 2019)'
_computing_data_collection 'SAINT V8.40A (Bruker, 2019)'
_computing_data_reduction 'SAINT V8.40A (Bruker, 2019)'
_computing_molecular_graphics 'Olex2 1.3 (Dolomanov et al., 2009)'
_computing_publication_material 'Olex2 1.3 (Dolomanov et al., 2009)'
_computing_structure_refinement 'SHELXL 2018/3 (Sheldrick, 2015)'
_computing_structure_solution 'SHELXT 2018/2 (Sheldrick, 2018)'
_diffrn_ambient_temperature 150.0
_diffrn_measured_fraction_theta_full 0.997
_diffrn_measured_fraction_theta_max 0.997
_diffrn_measurement_device_type 'Bruker Photon APEX-IIl CCD'
_diffrn_measurement_method '\f and \w scans'
_diffrn_radiation_type CuK\a
_diffrn_radiation_wavelength 1.54178
_diffrn_reflns_av_R_equivalents 0.0576
_diffrn_reflns_av_unetI/netI 0.0778
_diffrn_reflns_Laue_measured_fraction_full 0.997
_diffrn_reflns_Laue_measured_fraction_max 0.997
_diffrn_reflns_limit_h_max 16
_diffrn_reflns_limit_h_min -16
_diffrn_reflns_limit_k_max 12
_diffrn_reflns_limit_k_min -14
_diffrn_reflns_limit_l_max 21
_diffrn_reflns_limit_l_min -21
_diffrn_reflns_number 20914
_diffrn_reflns_point_group_measured_fraction_full 0.869
_diffrn_reflns_point_group_measured_fraction_max 0.862
_diffrn_reflns_theta_full 67.679
_diffrn_reflns_theta_max 72.226
_diffrn_reflns_theta_min 2.565
_diffrn_source_current 1.1
_diffrn_source_power 0.055
_diffrn_source_voltage 50.0
_diffrn_standards_number 0
_exptl_absorpt_coefficient_mu 10.892
_exptl_absorpt_correction_T_max 0.7536
_exptl_absorpt_correction_T_min 0.4288
_exptl_absorpt_correction_type multi-scan
_exptl_absorpt_process_details
;
SADABS-2016/2 (Bruker,2016/2) was used for absorption correction.
wR2(int) was 0.1289 before and 0.0837 after correction.
The Ratio of minimum to maximum transmission is 0.5690.
The \l/2 correction factor is Not present.
;
_exptl_crystal_colour colourless
_exptl_crystal_colour_primary colourless
_exptl_crystal_density_diffrn 1.669
_exptl_crystal_description plate
_exptl_crystal_F_000 1352
_exptl_crystal_size_max 0.354
_exptl_crystal_size_mid 0.065
_exptl_crystal_size_min 0.058
_refine_diff_density_max 5.659
_refine_diff_density_min -1.497
_refine_diff_density_rms 0.194
_refine_ls_abs_structure_details
;
 Refined as an inversion twin.
;
_refine_ls_abs_structure_Flack 0.003(16)
_refine_ls_extinction_method none
_refine_ls_goodness_of_fit_ref 1.055
_refine_ls_hydrogen_treatment constr
_refine_ls_matrix_type full
_refine_ls_number_parameters 672
_refine_ls_number_reflns 9307
_refine_ls_number_restraints 13
_refine_ls_restrained_S_all 1.055
_refine_ls_R_factor_all 0.0526
_refine_ls_R_factor_gt 0.0486
_refine_ls_shift/su_max 0.001
_refine_ls_shift/su_mean 0.000
_refine_ls_structure_factor_coef Fsqd
_refine_ls_weighting_details 'w=1/[\s^2^(Fo^2^)+(0.0721P)^2^+2.3561P] where P=(Fo^2^+2Fc^2^)/3'
_refine_ls_weighting_scheme calc
_refine_ls_wR_factor_gt 0.1243
_refine_ls_wR_factor_ref 0.1273
_reflns_Friedel_coverage 0.646
_reflns_Friedel_fraction_full 0.727
_reflns_Friedel_fraction_max 0.714
_reflns_number_gt 8715
_reflns_number_total 9307
_reflns_threshold_expression 'I > 2\s(I)'
_cod_data_source_file d2sc04707a2.cif
_cod_data_source_block q21042aj_0m
_cod_depositor_comments 'Adding full bibliography for 1568086--1568093.cif.'
_cod_database_code 1568091
_shelx_shelxl_version_number 2018/3
_shelx_space_group_comment
;
The symmetry employed for this shelxl refinement is uniquely defined
by the following loop, which should always be used as a source of
symmetry information in preference to the above space-group names.
They are only intended as comments.
;
_shelx_estimated_absorpt_t_max 0.571
_shelx_estimated_absorpt_t_min 0.113
_olex2_refinement_description
;
1. Twinned data refinement
 Scales: 0.997(16)
 0.003(16)
2. Fixed Uiso
 At 1.2 times of:
  All C(H) groups
 At 1.5 times of:
  All C(H,H,H) groups
3. Uiso/Uaniso restraints and constraints
C27A \\sim C28A: within 2A with sigma of 0.01 and sigma for terminal atoms of
0.02 within 2A
C27A \\sim C32A \\sim C27A \\sim C28A: within 2A with sigma of 0.01 and sigma
for terminal atoms of 0.02 within 2A
4.a Ternary CH refined with riding coordinates:
 C2(H2), C2A(H2A)
4.b Aromatic/amide H refined with riding coordinates:
 C4(H4), C7(H7), C8(H8), C9(H9), C10(H10), C12(H12), C16(H16), C17(H17),
 C18(H18), C19(H19), C20(H20), C22(H22), C23(H23), C24(H24), C25(H25), C26(H26),
  C28(H28), C29(H29), C30(H30), C31(H31), C32(H32), C4A(H4A), C7A(H7A),
 C8A(H8A), C9A(H9A), C10A(H10A), C12A(H12A), C16A(H16A), C17A(H17A), C18A(H18A),
  C19A(H19A), C20A(H20A), C22A(H22A), C23A(H23A), C24A(H24A), C25A(H25A),
 C26A(H26A), C28A(H28A), C29A(H29A), C30A(H30A), C31A(H31A), C32A(H32A)
4.c Idealised Me refined as rotating group:
 C13(H13A,H13B,H13C), C14(H14A,H14B,H14C), C13A(H13D,H13E,H13F), C14A(H14D,
 H14E,H14F)
;
_olex2_submission_special_instructions 'No special instructions were received'

loop_
_space_group_symop_operation_xyz
'x, y, z'
'-x, y+1/2, -z'

loop_
_atom_site_label
_atom_site_type_symbol
_atom_site_fract_x
_atom_site_fract_y
_atom_site_fract_z
_atom_site_U_iso_or_equiv
_atom_site_adp_type
_atom_site_occupancy
_atom_site_site_symmetry_order
_atom_site_calc_flag
_atom_site_refinement_flags_posn
_atom_site_refinement_flags_adp
_atom_site_refinement_flags_occupancy
_atom_site_disorder_assembly
_atom_site_disorder_group
Au1 Au 0.62318(4) 0.62793(3) 0.99752(3) 0.02149(14) Uani 1 1 d . . . . .
P1 P 0.4677(2) 0.5687(3) 1.01047(19) 0.0178(6) Uani 1 1 d . . . . .
O1 O 0.7721(6) 0.6808(8) 0.9924(5) 0.0244(19) Uani 1 1 d . . . . .
O2 O 0.7638(7) 0.5930(8) 0.8771(5) 0.029(2) Uani 1 1 d . . . . .
O3 O 0.8475(8) 1.2469(9) 0.6941(7) 0.036(2) Uani 1 1 d . . . . .
C1 C 0.8093(8) 0.6453(10) 0.9297(7) 0.019(2) Uani 1 1 d . . . . .
C2 C 0.9210(9) 0.6804(11) 0.9276(7) 0.018(2) Uani 1 1 d . . . . .
H2 H 0.955222 0.682592 0.982096 0.022 Uiso 1 1 calc R U . . .
C3 C 0.9181(9) 0.7989(11) 0.8946(8) 0.020(2) Uani 1 1 d . . . . .
C4 C 0.9124(9) 0.8197(11) 0.8165(8) 0.021(3) Uani 1 1 d . . . . .
H4 H 0.918049 0.759473 0.781862 0.025 Uiso 1 1 calc R U . . .
C5 C 0.8987(9) 0.9262(11) 0.7867(8) 0.021(3) Uani 1 1 d . . . . .
C6 C 0.8933(9) 1.0170(11) 0.8389(8) 0.022(3) Uani 1 1 d . . . . .
C7 C 0.9021(10) 0.9973(12) 0.9183(8) 0.027(3) Uani 1 1 d . . . . .
H7 H 0.899510 1.057489 0.953446 0.032 Uiso 1 1 calc R U . . .
C8 C 0.9147(9) 0.8900(13) 0.9461(6) 0.022(2) Uani 1 1 d . . . . .
H8 H 0.921082 0.877037 1.000482 0.027 Uiso 1 1 calc R U . . .
C9 C 0.8860(9) 0.9503(12) 0.7052(8) 0.025(3) Uani 1 1 d . . . . .
H9 H 0.890318 0.891179 0.669339 0.030 Uiso 1 1 calc R U . . .
C10 C 0.8683(11) 1.0541(13) 0.6777(8) 0.030(3) Uani 1 1 d . . . . .
H10 H 0.858415 1.066400 0.623274 0.037 Uiso 1 1 calc R U . . .
C11 C 0.8641(10) 1.1451(12) 0.7290(9) 0.030(3) Uani 1 1 d . . . . .
C12 C 0.8753(9) 1.1258(14) 0.8081(7) 0.027(3) Uani 1 1 d . . . . .
H12 H 0.870906 1.186365 0.842682 0.032 Uiso 1 1 calc R U . . .
C13 C 0.9756(12) 0.5973(13) 0.8824(9) 0.034(3) Uani 1 1 d . . . . .
H13A H 0.983288 0.527245 0.911214 0.051 Uiso 1 1 calc R U . . .
H13B H 1.043030 0.626230 0.874529 0.051 Uiso 1 1 calc R U . . .
H13C H 0.936072 0.584359 0.831834 0.051 Uiso 1 1 calc R U . . .
C14 C 0.8530(16) 1.3385(14) 0.7448(12) 0.053(5) Uani 1 1 d . . . . .
H14A H 0.831240 1.405732 0.715581 0.080 Uiso 1 1 calc R U . . .
H14B H 0.923262 1.347793 0.768803 0.080 Uiso 1 1 calc R U . . .
H14C H 0.808185 1.325848 0.785275 0.080 Uiso 1 1 calc R U . . .
C15 C 0.3746(9) 0.6788(11) 1.0204(7) 0.019(3) Uani 1 1 d . . . . .
C16 C 0.4076(10) 0.7665(11) 1.0749(7) 0.023(3) Uani 1 1 d . . . . .
H16 H 0.474984 0.767316 1.100686 0.028 Uiso 1 1 calc R U . . .
C17 C 0.3392(10) 0.8484(12) 1.0887(8) 0.026(3) Uani 1 1 d . . . . .
H17 H 0.360407 0.908748 1.121946 0.031 Uiso 1 1 calc R U . . .
C18 C 0.2390(11) 0.8430(12) 1.0540(8) 0.029(3) Uani 1 1 d . . . . .
H18 H 0.191427 0.898241 1.065194 0.035 Uiso 1 1 calc R U . . .
C19 C 0.2083(10) 0.7578(11) 1.0033(8) 0.025(3) Uani 1 1 d . . . . .
H19 H 0.140693 0.756580 0.977945 0.030 Uiso 1 1 calc R U . . .
C20 C 0.2750(9) 0.6750(11) 0.9896(7) 0.021(2) Uani 1 1 d . . . . .
H20 H 0.251505 0.613765 0.957932 0.025 Uiso 1 1 calc R U . . .
C21 C 0.4657(9) 0.4758(10) 1.0915(8) 0.021(2) Uani 1 1 d . . . . .
C22 C 0.3818(11) 0.4694(13) 1.1346(8) 0.030(3) Uani 1 1 d . . . . .
H22 H 0.326572 0.519737 1.124089 0.036 Uiso 1 1 calc R U . . .
C23 C 0.3793(10) 0.3895(16) 1.1927(9) 0.036(3) Uani 1 1 d . . . . .
H23 H 0.322688 0.385171 1.221799 0.043 Uiso 1 1 calc R U . . .
C24 C 0.4600(10) 0.3167(13) 1.2074(8) 0.032(3) Uani 1 1 d . . . . .
H24 H 0.458436 0.261504 1.246354 0.039 Uiso 1 1 calc R U . . .
C25 C 0.5437(11) 0.3237(13) 1.1655(9) 0.032(3) Uani 1 1 d . . . . .
H25 H 0.599130 0.273594 1.176181 0.038 Uiso 1 1 calc R U . . .
C26 C 0.5460(9) 0.4027(13) 1.1091(7) 0.027(3) Uani 1 1 d . . . . .
H26 H 0.603932 0.407549 1.081413 0.032 Uiso 1 1 calc R U . . .
C27 C 0.4130(10) 0.4910(10) 0.9271(7) 0.021(2) Uani 1 1 d . . . . .
C28 C 0.3394(9) 0.4094(10) 0.9326(7) 0.021(2) Uani 1 1 d . . . . .
H28 H 0.317367 0.393715 0.981773 0.025 Uiso 1 1 calc R U . . .
C29 C 0.2970(10) 0.3496(11) 0.8672(8) 0.026(3) Uani 1 1 d . . . . .
H29 H 0.245573 0.295427 0.871300 0.031 Uiso 1 1 calc R U . . .
C30 C 0.3322(10) 0.3719(12) 0.7963(8) 0.028(3) Uani 1 1 d . . . . .
H30 H 0.306048 0.329854 0.752074 0.034 Uiso 1 1 calc R U . . .
C31 C 0.4032(11) 0.4521(11) 0.7881(8) 0.027(3) Uani 1 1 d . . . . .
H31 H 0.424539 0.467399 0.738641 0.033 Uiso 1 1 calc R U . . .
C32 C 0.4438(9) 0.5112(10) 0.8536(7) 0.019(2) Uani 1 1 d . . . . .
H32 H 0.493694 0.566679 0.848302 0.023 Uiso 1 1 calc R U . . .
Au1A Au 0.40025(4) 0.39349(4) 0.54329(3) 0.02546(15) Uani 1 1 d . . . . .
P1A P 0.5398(2) 0.4470(3) 0.49475(19) 0.0208(6) Uani 1 1 d . . . . .
O1A O 0.2789(7) 0.3509(9) 0.6000(6) 0.035(2) Uani 1 1 d . . . . .
O2A O 0.1753(8) 0.3948(12) 0.4961(6) 0.043(3) Uani 1 1 d . . . . .
O3A O 0.1864(8) -0.2466(10) 0.8154(6) 0.035(2) Uani 1 1 d . . . . .
C1A C 0.1887(10) 0.3681(12) 0.5606(8) 0.029(3) Uani 1 1 d . . . . .
C2A C 0.1024(10) 0.3394(12) 0.6119(8) 0.028(3) Uani 1 1 d . . . . .
H2A H 0.110928 0.388224 0.658902 0.033 Uiso 1 1 calc R U . . .
C3A C 0.1111(10) 0.2211(12) 0.6385(8) 0.024(3) Uani 1 1 d . . . . .
C4A C 0.1230(9) 0.1908(12) 0.7147(7) 0.023(3) Uani 1 1 d . . . . .
H4A H 0.121098 0.247174 0.752871 0.027 Uiso 1 1 calc R U . . .
C5A C 0.1383(9) 0.0786(12) 0.7402(8) 0.022(3) Uani 1 1 d . . . . .
C6A C 0.1415(9) -0.0055(12) 0.6839(7) 0.024(3) Uani 1 1 d . . . . .
C7A C 0.1273(10) 0.0260(12) 0.6044(8) 0.025(3) Uani 1 1 d . . . . .
H7A H 0.127037 -0.029864 0.565729 0.030 Uiso 1 1 calc R U . . .
C8A C 0.1141(9) 0.1332(15) 0.5823(7) 0.029(3) Uani 1 1 d . . . . .
H8A H 0.106700 0.150955 0.528572 0.034 Uiso 1 1 calc R U . . .
C9A C 0.1512(10) 0.0508(12) 0.8200(8) 0.024(3) Uani 1 1 d . . . . .
H9A H 0.148438 0.106951 0.858250 0.028 Uiso 1 1 calc R U . . .
C10A C 0.1677(10) -0.0581(13) 0.8417(8) 0.029(3) Uani 1 1 d . . . . .
H10A H 0.176832 -0.076942 0.895265 0.035 Uiso 1 1 calc R U . . .
C11A C 0.1711(9) -0.1418(12) 0.7858(9) 0.028(3) Uani 1 1 d . . . . .
C12A C 0.1586(9) -0.1162(12) 0.7072(7) 0.025(3) Uani 1 1 d . . . . .
H12A H 0.161569 -0.173104 0.669531 0.030 Uiso 1 1 calc R U . . .
C13A C -0.0002(10) 0.3673(16) 0.5654(9) 0.042(4) Uani 1 1 d . . . . .
H13D H -0.006047 0.448007 0.558610 0.064 Uiso 1 1 calc R U . . .
H13E H -0.055755 0.340452 0.593401 0.064 Uiso 1 1 calc R U . . .
H13F H -0.004311 0.331428 0.514404 0.064 Uiso 1 1 calc R U . . .
C14A C 0.1883(13) -0.3356(13) 0.7625(10) 0.041(4) Uani 1 1 d . . . . .
H14D H 0.122502 -0.340123 0.730254 0.061 Uiso 1 1 calc R U . . .
H14E H 0.201175 -0.405209 0.791196 0.061 Uiso 1 1 calc R U . . .
H14F H 0.242487 -0.323032 0.729298 0.061 Uiso 1 1 calc R U . . .
C15A C 0.6168(9) 0.5310(11) 0.5667(8) 0.022(3) Uani 1 1 d . . . . .
C16A C 0.6180(11) 0.5023(13) 0.6451(8) 0.031(3) Uani 1 1 d . . . . .
H16A H 0.582560 0.438046 0.659002 0.038 Uiso 1 1 calc R U . . .
C17A C 0.6699(12) 0.5662(14) 0.7018(8) 0.035(3) Uani 1 1 d . . . . .
H17A H 0.671050 0.546354 0.754942 0.042 Uiso 1 1 calc R U . . .
C18A C 0.7204(12) 0.6594(14) 0.6809(9) 0.040(4) Uani 1 1 d . . . . .
H18A H 0.754420 0.705097 0.720361 0.048 Uiso 1 1 calc R U . . .
C19A C 0.7228(11) 0.6883(13) 0.6039(9) 0.035(3) Uani 1 1 d . . . . .
H19A H 0.760007 0.751732 0.590660 0.042 Uiso 1 1 calc R U . . .
C20A C 0.6697(10) 0.6228(13) 0.5454(8) 0.028(3) Uani 1 1 d . . . . .
H20A H 0.670313 0.641468 0.492238 0.034 Uiso 1 1 calc R U . . .
C21A C 0.5182(9) 0.5294(12) 0.4080(8) 0.024(3) Uani 1 1 d . . . . .
C22A C 0.4294(10) 0.5963(12) 0.3965(8) 0.029(3) Uani 1 1 d . . . . .
H22A H 0.379920 0.593252 0.432164 0.034 Uiso 1 1 calc R U . . .
C23A C 0.4155(12) 0.6662(14) 0.3326(10) 0.039(4) Uani 1 1 d . . . . .
H23A H 0.355970 0.710851 0.324488 0.047 Uiso 1 1 calc R U . . .
C24A C 0.4865(12) 0.6716(14) 0.2812(8) 0.038(3) Uani 1 1 d . . . . .
H24A H 0.475932 0.719235 0.237339 0.045 Uiso 1 1 calc R U . . .
C25A C 0.5740(11) 0.6074(13) 0.2931(8) 0.034(3) Uani 1 1 d . . . . .
H25A H 0.624013 0.613016 0.258073 0.041 Uiso 1 1 calc R U . . .
C26A C 0.5891(11) 0.5367(12) 0.3543(8) 0.027(3) Uani 1 1 d . . . . .
H26A H 0.648501 0.491715 0.360652 0.032 Uiso 1 1 calc R U . . .
C27A C 0.6227(10) 0.3355(12) 0.4766(10) 0.030(3) Uani 1 1 d . U . . .
C28A C 0.5762(11) 0.2574(12) 0.4144(8) 0.029(3) Uani 1 1 d . U . . .
H28A H 0.509607 0.270816 0.389384 0.035 Uiso 1 1 calc R U . . .
C29A C 0.6305(12) 0.1666(13) 0.3940(9) 0.036(3) Uani 1 1 d . . . . .
H29A H 0.600755 0.116305 0.355760 0.044 Uiso 1 1 calc R U . . .
C30A C 0.7284(11) 0.1484(12) 0.4292(10) 0.036(3) Uani 1 1 d . . . . .
H30A H 0.766100 0.086541 0.413858 0.044 Uiso 1 1 calc R U . . .
C31A C 0.7721(12) 0.2198(13) 0.4867(10) 0.037(4) Uani 1 1 d . . . . .
H31A H 0.838486 0.206687 0.512279 0.044 Uiso 1 1 calc R U . . .
C32A C 0.7139(11) 0.3127(11) 0.5059(8) 0.027(3) Uani 1 1 d . U . . .
H32A H 0.745339 0.362525 0.543796 0.032 Uiso 1 1 calc R U . . .

loop_
_atom_site_aniso_label
_atom_site_aniso_U_11
_atom_site_aniso_U_22
_atom_site_aniso_U_33
_atom_site_aniso_U_23
_atom_site_aniso_U_13
_atom_site_aniso_U_12
Au1 0.0162(2) 0.0231(3) 0.0262(2) -0.0011(2) 0.00671(17) -0.0053(2)
P1 0.0132(13) 0.0167(14) 0.0241(15) 0.0004(12) 0.0044(11) -0.0031(11)
O1 0.019(4) 0.025(5) 0.031(5) -0.003(4) 0.008(4) -0.013(3)
O2 0.034(5) 0.034(5) 0.019(4) -0.005(4) 0.005(4) -0.015(4)
O3 0.032(5) 0.038(6) 0.039(6) 0.007(5) 0.008(5) 0.000(5)
C1 0.012(5) 0.021(7) 0.024(6) -0.001(5) 0.007(4) -0.005(5)
C2 0.015(5) 0.024(6) 0.015(5) 0.006(5) 0.002(4) 0.005(5)
C3 0.013(5) 0.017(6) 0.029(6) 0.002(5) 0.001(5) -0.006(5)
C4 0.016(5) 0.016(6) 0.031(7) -0.004(5) 0.004(5) -0.005(5)
C5 0.014(5) 0.022(7) 0.029(6) -0.002(5) 0.007(5) -0.004(4)
C6 0.014(5) 0.021(6) 0.032(7) 0.004(5) 0.008(5) -0.003(5)
C7 0.020(6) 0.027(7) 0.034(7) -0.009(6) 0.006(5) 0.002(5)
C8 0.026(6) 0.025(6) 0.016(5) 0.002(5) -0.001(4) 0.004(6)
C9 0.016(6) 0.028(7) 0.030(7) 0.000(5) 0.002(5) 0.002(5)
C10 0.028(7) 0.039(9) 0.024(7) 0.002(6) 0.003(5) -0.008(6)
C11 0.023(6) 0.023(8) 0.044(8) 0.005(6) 0.007(5) 0.001(5)
C12 0.021(5) 0.032(7) 0.030(6) 0.003(6) 0.011(5) -0.003(6)
C13 0.038(8) 0.032(8) 0.036(7) -0.003(6) 0.014(6) 0.000(6)
C14 0.076(13) 0.026(9) 0.060(11) 0.014(8) 0.019(10) 0.009(8)
C15 0.019(6) 0.017(6) 0.020(6) 0.008(5) -0.008(5) -0.001(5)
C16 0.026(6) 0.021(6) 0.022(6) -0.004(5) 0.007(5) 0.000(5)
C17 0.028(6) 0.022(6) 0.030(6) 0.002(5) 0.008(5) -0.007(5)
C18 0.033(7) 0.021(7) 0.037(7) 0.001(5) 0.014(6) 0.000(6)
C19 0.018(6) 0.019(7) 0.039(7) 0.002(5) 0.003(5) 0.003(5)
C20 0.022(6) 0.019(6) 0.022(6) -0.003(5) 0.001(5) -0.001(5)
C21 0.019(6) 0.020(6) 0.026(6) 0.000(5) 0.006(5) 0.000(5)
C22 0.025(7) 0.036(8) 0.030(7) 0.008(6) 0.008(6) 0.001(6)
C23 0.025(6) 0.047(9) 0.038(7) 0.018(8) 0.008(6) -0.005(7)
C24 0.027(7) 0.038(8) 0.031(7) 0.011(6) 0.002(6) -0.001(6)
C25 0.032(7) 0.031(8) 0.034(7) 0.007(6) 0.013(6) 0.004(6)
C26 0.025(6) 0.030(7) 0.028(6) 0.002(6) 0.011(5) 0.003(6)
C27 0.023(6) 0.020(6) 0.021(6) 0.003(5) 0.010(5) -0.003(5)
C28 0.021(5) 0.009(6) 0.034(6) 0.002(5) 0.007(5) 0.002(5)
C29 0.023(6) 0.019(6) 0.035(7) 0.006(5) 0.003(5) -0.004(5)
C30 0.026(6) 0.031(8) 0.028(6) -0.004(5) -0.002(5) 0.010(5)
C31 0.033(7) 0.019(7) 0.031(7) 0.001(5) 0.010(6) 0.008(5)
C32 0.027(6) 0.014(5) 0.018(5) 0.003(4) 0.008(5) 0.000(5)
Au1A 0.0232(3) 0.0258(3) 0.0292(3) 0.0003(2) 0.0108(2) -0.0040(2)
P1A 0.0197(14) 0.0217(15) 0.0216(15) -0.0014(13) 0.0058(12) -0.0008(12)
O1A 0.027(5) 0.039(6) 0.040(5) 0.004(5) 0.005(4) -0.001(4)
O2A 0.034(5) 0.060(7) 0.037(5) 0.010(6) 0.014(4) -0.003(6)
O3A 0.037(6) 0.041(6) 0.031(5) 0.013(4) 0.014(5) 0.012(5)
C1A 0.018(6) 0.037(8) 0.028(7) 0.006(6) -0.007(5) -0.005(5)
C2A 0.028(7) 0.024(7) 0.032(7) 0.008(5) 0.011(6) -0.005(5)
C3A 0.021(6) 0.031(8) 0.020(6) 0.008(5) 0.004(5) -0.010(5)
C4A 0.014(6) 0.035(8) 0.019(6) -0.004(5) 0.003(5) 0.001(5)
C5A 0.009(5) 0.032(7) 0.024(6) -0.003(5) -0.004(5) -0.003(5)
C6A 0.018(6) 0.035(8) 0.018(6) 0.000(5) -0.002(5) -0.005(5)
C7A 0.022(6) 0.031(7) 0.023(6) 0.003(5) 0.004(5) -0.010(5)
C8A 0.025(6) 0.040(8) 0.022(5) 0.004(6) 0.005(5) -0.009(6)
C9A 0.022(6) 0.026(7) 0.023(6) 0.005(5) 0.002(5) -0.004(5)
C10A 0.022(6) 0.043(8) 0.024(6) 0.000(6) 0.004(5) 0.001(6)
C11A 0.015(5) 0.026(7) 0.043(8) 0.006(6) 0.010(5) -0.003(5)
C12A 0.020(5) 0.024(7) 0.033(6) -0.003(6) 0.010(5) 0.000(5)
C13A 0.021(6) 0.059(12) 0.047(9) 0.016(8) 0.003(6) 0.003(7)
C14A 0.049(9) 0.022(7) 0.055(10) 0.007(7) 0.022(8) 0.006(7)
C15A 0.016(6) 0.025(7) 0.028(6) -0.006(5) 0.008(5) 0.008(5)
C16A 0.031(7) 0.040(8) 0.025(7) 0.003(6) 0.010(6) -0.006(6)
C17A 0.045(9) 0.041(9) 0.020(6) -0.005(6) 0.004(6) 0.000(7)
C18A 0.042(8) 0.040(9) 0.037(8) -0.023(7) -0.001(7) 0.003(7)
C19A 0.024(7) 0.035(8) 0.043(8) -0.006(7) -0.006(6) -0.007(6)
C20A 0.035(7) 0.017(6) 0.032(6) 0.002(6) 0.005(5) -0.001(6)
C21A 0.016(6) 0.031(7) 0.025(6) 0.000(5) -0.001(5) -0.001(5)
C22A 0.022(6) 0.034(8) 0.030(7) -0.004(5) 0.005(5) 0.001(5)
C23A 0.036(8) 0.040(9) 0.041(8) 0.003(7) 0.006(7) 0.017(7)
C24A 0.048(9) 0.048(9) 0.018(6) 0.006(6) 0.004(6) -0.006(7)
C25A 0.038(8) 0.040(9) 0.026(6) 0.004(6) 0.010(6) -0.013(7)
C26A 0.028(7) 0.033(7) 0.021(6) 0.011(5) 0.008(5) -0.004(6)
C27A 0.019(5) 0.025(6) 0.049(7) 0.019(5) 0.016(5) 0.005(5)
C28A 0.028(6) 0.030(7) 0.029(6) -0.005(5) 0.004(5) -0.008(5)
C29A 0.049(9) 0.024(7) 0.039(8) 0.000(6) 0.018(7) -0.013(6)
C30A 0.035(7) 0.023(8) 0.055(9) 0.010(6) 0.025(7) 0.005(6)
C31A 0.037(8) 0.025(8) 0.053(9) 0.014(7) 0.024(7) 0.005(6)
C32A 0.032(6) 0.016(6) 0.033(6) 0.004(5) 0.010(5) -0.001(5)

loop_
_atom_type_symbol
_atom_type_description
_atom_type_scat_dispersion_real
_atom_type_scat_dispersion_imag
_atom_type_scat_source
C C 0.0181 0.0091 'International Tables Vol C Tables 4.2.6.8 and 6.1.1.4'
H H 0.0000 0.0000 'International Tables Vol C Tables 4.2.6.8 and 6.1.1.4'
Au Au -4.4197 7.2980 'International Tables Vol C Tables 4.2.6.8 and 6.1.1.4'
O O 0.0492 0.0322 'International Tables Vol C Tables 4.2.6.8 and 6.1.1.4'
P P 0.2955 0.4335 'International Tables Vol C Tables 4.2.6.8 and 6.1.1.4'

loop_
_exptl_crystal_face_index_h
_exptl_crystal_face_index_k
_exptl_crystal_face_index_l
_exptl_crystal_face_perp_dist
0.00 0.00 1.00 0.0270
0.00 0.00 -1.00 0.0390
0.00 1.00 -1.00 0.1380
0.00 -1.00 1.00 0.1530
0.00 -1.00 0.00 0.1770
0.00 1.00 0.00 0.1540
1.00 -1.00 -1.00 0.1270
-1.00 1.00 1.00 0.1180
-1.00 0.00 1.00 0.0280
1.00 0.00 -1.00 0.0250
1.00 0.00 1.00 0.0200
-1.00 0.00 -1.00 0.0270

loop_
_geom_angle_atom_site_label_1
_geom_angle_atom_site_label_2
_geom_angle_atom_site_label_3
_geom_angle
_geom_angle_site_symmetry_1
_geom_angle_site_symmetry_3
_geom_angle_publ_flag
O1 Au1 P1 176.5(3) . . ?
C15 P1 Au1 114.7(4) . . ?
C21 P1 Au1 112.1(4) . . ?
C21 P1 C15 107.9(6) . . ?
C21 P1 C27 105.3(6) . . ?
C27 P1 Au1 112.3(4) . . ?
C27 P1 C15 103.8(6) . . ?
C1 O1 Au1 112.4(7) . . ?
C11 O3 C14 115.5(12) . . ?
O1 C1 C2 112.3(10) . . ?
O2 C1 O1 126.3(10) . . ?
O2 C1 C2 121.4(10) . . ?
C1 C2 H2 108.5 . . ?
C3 C2 C1 106.3(9) . . ?
C3 C2 H2 108.5 . . ?
C13 C2 C1 110.3(11) . . ?
C13 C2 H2 108.5 . . ?
C13 C2 C3 114.5(11) . . ?
C4 C3 C2 122.4(12) . . ?
C4 C3 C8 118.6(12) . . ?
C8 C3 C2 118.9(11) . . ?
C3 C4 H4 119.1 . . ?
C3 C4 C5 121.9(12) . . ?
C5 C4 H4 119.1 . . ?
C4 C5 C6 119.0(12) . . ?
C4 C5 C9 123.4(12) . . ?
C6 C5 C9 117.6(12) . . ?
C7 C6 C5 119.6(12) . . ?
C7 C6 C12 121.4(13) . . ?
C12 C6 C5 119.0(12) . . ?
C6 C7 H7 120.0 . . ?
C8 C7 C6 119.9(12) . . ?
C8 C7 H7 120.0 . . ?
C3 C8 H8 119.5 . . ?
C7 C8 C3 120.9(11) . . ?
C7 C8 H8 119.5 . . ?
C5 C9 H9 119.0 . . ?
C10 C9 C5 122.0(13) . . ?
C10 C9 H9 119.0 . . ?
C9 C10 H10 119.5 . . ?
C9 C10 C11 120.9(13) . . ?
C11 C10 H10 119.5 . . ?
O3 C11 C10 115.5(13) . . ?
O3 C11 C12 125.5(14) . . ?
C12 C11 C10 119.0(14) . . ?
C6 C12 H12 119.3 . . ?
C11 C12 C6 121.4(14) . . ?
C11 C12 H12 119.3 . . ?
C2 C13 H13A 109.5 . . ?
C2 C13 H13B 109.5 . . ?
C2 C13 H13C 109.5 . . ?
H13A C13 H13B 109.5 . . ?
H13A C13 H13C 109.5 . . ?
H13B C13 H13C 109.5 . . ?
O3 C14 H14A 109.5 . . ?
O3 C14 H14B 109.5 . . ?
O3 C14 H14C 109.5 . . ?
H14A C14 H14B 109.5 . . ?
H14A C14 H14C 109.5 . . ?
H14B C14 H14C 109.5 . . ?
C16 C15 P1 115.6(9) . . ?
C20 C15 P1 124.6(10) . . ?
C20 C15 C16 119.0(12) . . ?
C15 C16 H16 120.7 . . ?
C17 C16 C15 118.7(12) . . ?
C17 C16 H16 120.7 . . ?
C16 C17 H17 119.9 . . ?
C16 C17 C18 120.2(13) . . ?
C18 C17 H17 119.9 . . ?
C17 C18 H18 119.8 . . ?
C19 C18 C17 120.4(13) . . ?
C19 C18 H18 119.8 . . ?
C18 C19 H19 119.9 . . ?
C20 C19 C18 120.2(12) . . ?
C20 C19 H19 119.9 . . ?
C15 C20 C19 121.3(12) . . ?
C15 C20 H20 119.4 . . ?
C19 C20 H20 119.4 . . ?
C22 C21 P1 122.1(10) . . ?
C26 C21 P1 119.2(9) . . ?
C26 C21 C22 118.5(12) . . ?
C21 C22 H22 119.8 . . ?
C23 C22 C21 120.4(13) . . ?
C23 C22 H22 119.8 . . ?
C22 C23 H23 120.4 . . ?
C24 C23 C22 119.3(13) . . ?
C24 C23 H23 120.4 . . ?
C23 C24 H24 119.7 . . ?
C23 C24 C25 120.6(13) . . ?
C25 C24 H24 119.7 . . ?
C24 C25 H25 120.1 . . ?
C26 C25 C24 119.9(13) . . ?
C26 C25 H25 120.1 . . ?
C21 C26 H26 119.3 . . ?
C25 C26 C21 121.4(12) . . ?
C25 C26 H26 119.3 . . ?
C28 C27 P1 122.1(9) . . ?
C28 C27 C32 117.5(12) . . ?
C32 C27 P1 120.5(9) . . ?
C27 C28 H28 119.2 . . ?
C27 C28 C29 121.5(12) . . ?
C29 C28 H28 119.2 . . ?
C28 C29 H29 120.9 . . ?
C30 C29 C28 118.2(12) . . ?
C30 C29 H29 120.9 . . ?
C29 C30 H30 118.9 . . ?
C31 C30 C29 122.2(13) . . ?
C31 C30 H30 118.9 . . ?
C30 C31 H31 120.6 . . ?
C30 C31 C32 118.7(12) . . ?
C32 C31 H31 120.6 . . ?
C27 C32 H32 119.1 . . ?
C31 C32 C27 121.8(12) . . ?
C31 C32 H32 119.1 . . ?
O1A Au1A P1A 173.4(3) . . ?
C15A P1A Au1A 109.0(4) . . ?
C21A P1A Au1A 114.8(4) . . ?
C21A P1A C15A 106.8(6) . . ?
C27A P1A Au1A 113.9(4) . . ?
C27A P1A C15A 103.4(7) . . ?
C27A P1A C21A 108.1(7) . . ?
C1A O1A Au1A 115.0(9) . . ?
C11A O3A C14A 117.9(12) . . ?
O1A C1A C2A 110.1(11) . . ?
O2A C1A O1A 124.9(13) . . ?
O2A C1A C2A 124.8(12) . . ?
C1A C2A H2A 108.1 . . ?
C3A C2A C1A 110.4(12) . . ?
C3A C2A H2A 108.1 . . ?
C3A C2A C13A 113.8(12) . . ?
C13A C2A C1A 108.0(11) . . ?
C13A C2A H2A 108.1 . . ?
C4A C3A C2A 123.3(13) . . ?
C4A C3A C8A 116.7(13) . . ?
C8A C3A C2A 119.9(12) . . ?
C3A C4A H4A 118.3 . . ?
C3A C4A C5A 123.3(13) . . ?
C5A C4A H4A 118.3 . . ?
C6A C5A C4A 118.6(12) . . ?
C6A C5A C9A 119.9(13) . . ?
C9A C5A C4A 121.5(12) . . ?
C5A C6A C7A 117.9(13) . . ?
C12A C6A C5A 119.9(12) . . ?
C12A C6A C7A 122.2(13) . . ?
C6A C7A H7A 119.0 . . ?
C8A C7A C6A 122.0(13) . . ?
C8A C7A H7A 119.0 . . ?
C3A C8A H8A 119.3 . . ?
C7A C8A C3A 121.4(12) . . ?
C7A C8A H8A 119.3 . . ?
C5A C9A H9A 120.3 . . ?
C10A C9A C5A 119.4(13) . . ?
C10A C9A H9A 120.3 . . ?
C9A C10A H10A 119.6 . . ?
C9A C10A C11A 120.8(13) . . ?
C11A C10A H10A 119.6 . . ?
O3A C11A C10A 114.7(13) . . ?
O3A C11A C12A 124.6(14) . . ?
C12A C11A C10A 120.7(13) . . ?
C6A C12A H12A 120.3 . . ?
C11A C12A C6A 119.4(12) . . ?
C11A C12A H12A 120.3 . . ?
C2A C13A H13D 109.5 . . ?
C2A C13A H13E 109.5 . . ?
C2A C13A H13F 109.5 . . ?
H13D C13A H13E 109.5 . . ?
H13D C13A H13F 109.5 . . ?
H13E C13A H13F 109.5 . . ?
O3A C14A H14D 109.5 . . ?
O3A C14A H14E 109.5 . . ?
O3A C14A H14F 109.5 . . ?
H14D C14A H14E 109.5 . . ?
H14D C14A H14F 109.5 . . ?
H14E C14A H14F 109.5 . . ?
C16A C15A P1A 118.1(11) . . ?
C20A C15A P1A 121.4(10) . . ?
C20A C15A C16A 120.4(13) . . ?
C15A C16A H16A 119.7 . . ?
C17A C16A C15A 120.6(14) . . ?
C17A C16A H16A 119.7 . . ?
C16A C17A H17A 120.4 . . ?
C16A C17A C18A 119.1(14) . . ?
C18A C17A H17A 120.4 . . ?
C17A C18A H18A 119.2 . . ?
C17A C18A C19A 121.7(14) . . ?
C19A C18A H18A 119.2 . . ?
C18A C19A H19A 120.3 . . ?
C18A C19A C20A 119.3(14) . . ?
C20A C19A H19A 120.3 . . ?
C15A C20A C19A 118.8(13) . . ?
C15A C20A H20A 120.6 . . ?
C19A C20A H20A 120.6 . . ?
C22A C21A P1A 118.8(10) . . ?
C26A C21A P1A 122.6(10) . . ?
C26A C21A C22A 118.5(12) . . ?
C21A C22A H22A 120.3 . . ?
C23A C22A C21A 119.3(13) . . ?
C23A C22A H22A 120.3 . . ?
C22A C23A H23A 119.6 . . ?
C24A C23A C22A 120.8(14) . . ?
C24A C23A H23A 119.6 . . ?
C23A C24A H24A 120.1 . . ?
C23A C24A C25A 119.9(14) . . ?
C25A C24A H24A 120.1 . . ?
C24A C25A H25A 119.6 . . ?
C26A C25A C24A 120.8(13) . . ?
C26A C25A H25A 119.6 . . ?
C21A C26A H26A 119.6 . . ?
C25A C26A C21A 120.7(14) . . ?
C25A C26A H26A 119.6 . . ?
C28A C27A P1A 112.8(10) . . ?
C32A C27A P1A 131.3(14) . . ?
C32A C27A C28A 115.9(14) . . ?
C27A C28A H28A 120.1 . . ?
C29A C28A C27A 119.8(14) . . ?
C29A C28A H28A 120.1 . . ?
C28A C29A H29A 119.9 . . ?
C28A C29A C30A 120.1(15) . . ?
C30A C29A H29A 119.9 . . ?
C29A C30A H30A 119.7 . . ?
C29A C30A C31A 120.6(14) . . ?
C31A C30A H30A 119.7 . . ?
C30A C31A H31A 121.2 . . ?
C30A C31A C32A 117.6(15) . . ?
C32A C31A H31A 121.2 . . ?
C27A C32A C31A 125.9(16) . . ?
C27A C32A H32A 117.1 . . ?
C31A C32A H32A 117.1 . . ?

loop_
_geom_bond_atom_site_label_1
_geom_bond_atom_site_label_2
_geom_bond_distance
_geom_bond_site_symmetry_2
_geom_bond_publ_flag
Au1 P1 2.210(3) . ?
Au1 O1 2.079(8) . ?
P1 C15 1.830(14) . ?
P1 C21 1.798(13) . ?
P1 C27 1.802(13) . ?
O1 C1 1.314(14) . ?
O2 C1 1.211(16) . ?
O3 C11 1.373(18) . ?
O3 C14 1.41(2) . ?
C1 C2 1.538(15) . ?
C2 H2 1.0000 . ?
C2 C3 1.536(17) . ?
C2 C13 1.506(19) . ?
C3 C4 1.370(18) . ?
C3 C8 1.419(19) . ?
C4 H4 0.9500 . ?
C4 C5 1.387(19) . ?
C5 C6 1.426(19) . ?
C5 C9 1.434(19) . ?
C6 C7 1.39(2) . ?
C6 C12 1.42(2) . ?
C7 H7 0.9500 . ?
C7 C8 1.38(2) . ?
C8 H8 0.9500 . ?
C9 H9 0.9500 . ?
C9 C10 1.35(2) . ?
C10 H10 0.9500 . ?
C10 C11 1.41(2) . ?
C11 C12 1.383(19) . ?
C12 H12 0.9500 . ?
C13 H13A 0.9800 . ?
C13 H13B 0.9800 . ?
C13 H13C 0.9800 . ?
C14 H14A 0.9800 . ?
C14 H14B 0.9800 . ?
C14 H14C 0.9800 . ?
C15 C16 1.451(18) . ?
C15 C20 1.363(17) . ?
C16 H16 0.9500 . ?
C16 C17 1.38(2) . ?
C17 H17 0.9500 . ?
C17 C18 1.39(2) . ?
C18 H18 0.9500 . ?
C18 C19 1.38(2) . ?
C19 H19 0.9500 . ?
C19 C20 1.369(18) . ?
C20 H20 0.9500 . ?
C21 C22 1.407(18) . ?
C21 C26 1.386(19) . ?
C22 H22 0.9500 . ?
C22 C23 1.40(2) . ?
C23 H23 0.9500 . ?
C23 C24 1.38(2) . ?
C24 H24 0.9500 . ?
C24 C25 1.392(19) . ?
C25 H25 0.9500 . ?
C25 C26 1.37(2) . ?
C26 H26 0.9500 . ?
C27 C28 1.393(17) . ?
C27 C32 1.403(16) . ?
C28 H28 0.9500 . ?
C28 C29 1.405(19) . ?
C29 H29 0.9500 . ?
C29 C30 1.389(19) . ?
C30 H30 0.9500 . ?
C30 C31 1.36(2) . ?
C31 H31 0.9500 . ?
C31 C32 1.396(19) . ?
C32 H32 0.9500 . ?
Au1A P1A 2.208(3) . ?
Au1A O1A 2.040(10) . ?
P1A C15A 1.823(14) . ?
P1A C21A 1.797(14) . ?
P1A C27A 1.783(15) . ?
O1A C1A 1.321(16) . ?
O2A C1A 1.158(17) . ?
O3A C11A 1.369(18) . ?
O3A C14A 1.41(2) . ?
C1A C2A 1.563(18) . ?
C2A H2A 1.0000 . ?
C2A C3A 1.497(19) . ?
C2A C13A 1.534(19) . ?
C3A C4A 1.364(18) . ?
C3A C8A 1.44(2) . ?
C4A H4A 0.9500 . ?
C4A C5A 1.43(2) . ?
C5A C6A 1.411(19) . ?
C5A C9A 1.415(18) . ?
C6A C7A 1.421(18) . ?
C6A C12A 1.40(2) . ?
C7A H7A 0.9500 . ?
C7A C8A 1.35(2) . ?
C8A H8A 0.9500 . ?
C9A H9A 0.9500 . ?
C9A C10A 1.37(2) . ?
C10A H10A 0.9500 . ?
C10A C11A 1.40(2) . ?
C11A C12A 1.389(19) . ?
C12A H12A 0.9500 . ?
C13A H13D 0.9800 . ?
C13A H13E 0.9800 . ?
C13A H13F 0.9800 . ?
C14A H14D 0.9800 . ?
C14A H14E 0.9800 . ?
C14A H14F 0.9800 . ?
C15A C16A 1.400(19) . ?
C15A C20A 1.38(2) . ?
C16A H16A 0.9500 . ?
C16A C17A 1.37(2) . ?
C17A H17A 0.9500 . ?
C17A C18A 1.37(2) . ?
C18A H18A 0.9500 . ?
C18A C19A 1.38(2) . ?
C19A H19A 0.9500 . ?
C19A C20A 1.41(2) . ?
C20A H20A 0.9500 . ?
C21A C22A 1.419(19) . ?
C21A C26A 1.396(18) . ?
C22A H22A 0.9500 . ?
C22A C23A 1.39(2) . ?
C23A H23A 0.9500 . ?
C23A C24A 1.37(2) . ?
C24A H24A 0.9500 . ?
C24A C25A 1.39(2) . ?
C25A H25A 0.9500 . ?
C25A C26A 1.357(19) . ?
C26A H26A 0.9500 . ?
C27A C28A 1.51(2) . ?
C27A C32A 1.28(2) . ?
C28A H28A 0.9500 . ?
C28A C29A 1.38(2) . ?
C29A H29A 0.9500 . ?
C29A C30A 1.38(2) . ?
C30A H30A 0.9500 . ?
C30A C31A 1.39(2) . ?
C31A H31A 0.9500 . ?
C31A C32A 1.42(2) . ?
C32A H32A 0.9500 . ?

loop_
_geom_torsion_atom_site_label_1
_geom_torsion_atom_site_label_2
_geom_torsion_atom_site_label_3
_geom_torsion_atom_site_label_4
_geom_torsion
_geom_torsion_site_symmetry_1
_geom_torsion_site_symmetry_2
_geom_torsion_site_symmetry_3
_geom_torsion_site_symmetry_4
_geom_torsion_publ_flag
Au1 P1 C15 C16 -46.6(11) . . . . ?
Au1 P1 C15 C20 143.4(10) . . . . ?
Au1 P1 C21 C22 148.4(11) . . . . ?
Au1 P1 C21 C26 -36.0(12) . . . . ?
Au1 P1 C27 C28 152.8(9) . . . . ?
Au1 P1 C27 C32 -27.2(12) . . . . ?
Au1 O1 C1 O2 4.0(17) . . . . ?
Au1 O1 C1 C2 -177.6(8) . . . . ?
P1 C15 C16 C17 -176.1(10) . . . . ?
P1 C15 C20 C19 176.0(10) . . . . ?
P1 C21 C22 C23 174.3(12) . . . . ?
P1 C21 C26 C25 -173.9(12) . . . . ?
P1 C27 C28 C29 179.8(10) . . . . ?
P1 C27 C32 C31 179.7(10) . . . . ?
O1 C1 C2 C3 -83.8(12) . . . . ?
O1 C1 C2 C13 151.5(11) . . . . ?
O2 C1 C2 C3 94.6(14) . . . . ?
O2 C1 C2 C13 -30.1(17) . . . . ?
O3 C11 C12 C6 -179.4(11) . . . . ?
C1 C2 C3 C4 -88.4(13) . . . . ?
C1 C2 C3 C8 87.4(13) . . . . ?
C2 C3 C4 C5 172.8(11) . . . . ?
C2 C3 C8 C7 -173.7(11) . . . . ?
C3 C4 C5 C6 1.8(18) . . . . ?
C3 C4 C5 C9 -176.0(12) . . . . ?
C4 C3 C8 C7 2.3(18) . . . . ?
C4 C5 C6 C7 0.2(18) . . . . ?
C4 C5 C6 C12 -177.6(11) . . . . ?
C4 C5 C9 C10 177.0(13) . . . . ?
C5 C6 C7 C8 -0.9(19) . . . . ?
C5 C6 C12 C11 -0.7(18) . . . . ?
C5 C9 C10 C11 2(2) . . . . ?
C6 C5 C9 C10 -0.9(19) . . . . ?
C6 C7 C8 C3 -0.4(19) . . . . ?
C7 C6 C12 C11 -178.5(12) . . . . ?
C8 C3 C4 C5 -3.1(18) . . . . ?
C9 C5 C6 C7 178.1(12) . . . . ?
C9 C5 C6 C12 0.3(17) . . . . ?
C9 C10 C11 O3 178.8(12) . . . . ?
C9 C10 C11 C12 -2(2) . . . . ?
C10 C11 C12 C6 1.5(19) . . . . ?
C12 C6 C7 C8 176.9(11) . . . . ?
C13 C2 C3 C4 33.7(17) . . . . ?
C13 C2 C3 C8 -150.5(12) . . . . ?
C14 O3 C11 C10 -174.2(14) . . . . ?
C14 O3 C11 C12 7(2) . . . . ?
C15 P1 C21 C22 21.2(13) . . . . ?
C15 P1 C21 C26 -163.3(11) . . . . ?
C15 P1 C27 C28 -82.8(12) . . . . ?
C15 P1 C27 C32 97.3(11) . . . . ?
C15 C16 C17 C18 3.6(19) . . . . ?
C16 C15 C20 C19 6.3(19) . . . . ?
C16 C17 C18 C19 -2(2) . . . . ?
C17 C18 C19 C20 3(2) . . . . ?
C18 C19 C20 C15 -5(2) . . . . ?
C20 C15 C16 C17 -5.5(19) . . . . ?
C21 P1 C15 C16 79.2(11) . . . . ?
C21 P1 C15 C20 -90.8(12) . . . . ?
C21 P1 C27 C28 30.5(12) . . . . ?
C21 P1 C27 C32 -149.4(10) . . . . ?
C21 C22 C23 C24 0(2) . . . . ?
C22 C21 C26 C25 2(2) . . . . ?
C22 C23 C24 C25 1(3) . . . . ?
C23 C24 C25 C26 0(2) . . . . ?
C24 C25 C26 C21 -1(2) . . . . ?
C26 C21 C22 C23 -1(2) . . . . ?
C27 P1 C15 C16 -169.4(9) . . . . ?
C27 P1 C15 C20 20.6(13) . . . . ?
C27 P1 C21 C22 -89.2(12) . . . . ?
C27 P1 C21 C26 86.3(12) . . . . ?
C27 C28 C29 C30 1.6(19) . . . . ?
C28 C27 C32 C31 -0.2(19) . . . . ?
C28 C29 C30 C31 -3(2) . . . . ?
C29 C30 C31 C32 2(2) . . . . ?
C30 C31 C32 C27 -0.6(19) . . . . ?
C32 C27 C28 C29 -0.3(18) . . . . ?
Au1A P1A C15A C16A 35.7(11) . . . . ?
Au1A P1A C15A C20A -142.0(9) . . . . ?
Au1A P1A C21A C22A 28.9(12) . . . . ?
Au1A P1A C21A C26A -156.0(10) . . . . ?
Au1A P1A C27A C28A 65.1(11) . . . . ?
Au1A P1A C27A C32A -116.6(13) . . . . ?
Au1A O1A C1A O2A 7(2) . . . . ?
Au1A O1A C1A C2A -176.5(9) . . . . ?
P1A C15A C16A C17A -176.3(12) . . . . ?
P1A C15A C20A C19A 176.2(10) . . . . ?
P1A C21A C22A C23A 175.4(12) . . . . ?
P1A C21A C26A C25A -174.1(11) . . . . ?
P1A C27A C28A C29A -179.6(11) . . . . ?
P1A C27A C32A C31A 179.4(11) . . . . ?
O1A C1A C2A C3A -58.3(16) . . . . ?
O1A C1A C2A C13A 176.7(13) . . . . ?
O2A C1A C2A C3A 117.8(18) . . . . ?
O2A C1A C2A C13A -7(2) . . . . ?
O3A C11A C12A C6A 178.8(12) . . . . ?
C1A C2A C3A C4A 121.4(14) . . . . ?
C1A C2A C3A C8A -54.3(16) . . . . ?
C2A C3A C4A C5A -175.6(12) . . . . ?
C2A C3A C8A C7A 176.5(12) . . . . ?
C3A C4A C5A C6A 0(2) . . . . ?
C3A C4A C5A C9A 179.5(12) . . . . ?
C4A C3A C8A C7A 0.5(19) . . . . ?
C4A C5A C6A C7A -1.2(18) . . . . ?
C4A C5A C6A C12A 178.6(11) . . . . ?
C4A C5A C9A C10A -178.7(12) . . . . ?
C5A C6A C7A C8A 2.0(19) . . . . ?
C5A C6A C12A C11A 0.7(18) . . . . ?
C5A C9A C10A C11A 0(2) . . . . ?
C6A C5A C9A C10A 0.6(19) . . . . ?
C6A C7A C8A C3A -1.7(19) . . . . ?
C7A C6A C12A C11A -179.5(12) . . . . ?
C8A C3A C4A C5A 0(2) . . . . ?
C9A C5A C6A C7A 179.5(12) . . . . ?
C9A C5A C6A C12A -0.7(19) . . . . ?
C9A C10A C11A O3A -179.0(12) . . . . ?
C9A C10A C11A C12A 0(2) . . . . ?
C10A C11A C12A C6A -0.5(18) . . . . ?
C12A C6A C7A C8A -177.8(12) . . . . ?
C13A C2A C3A C4A -116.9(15) . . . . ?
C13A C2A C3A C8A 67.4(16) . . . . ?
C14A O3A C11A C10A 178.5(12) . . . . ?
C14A O3A C11A C12A -0.9(19) . . . . ?
C15A P1A C21A C22A -92.1(11) . . . . ?
C15A P1A C21A C26A 82.9(13) . . . . ?
C15A P1A C27A C28A -176.8(10) . . . . ?
C15A P1A C27A C32A 1.6(16) . . . . ?
C15A C16A C17A C18A 0(2) . . . . ?
C16A C15A C20A C19A -1.4(19) . . . . ?
C16A C17A C18A C19A -2(2) . . . . ?
C17A C18A C19A C20A 2(2) . . . . ?
C18A C19A C20A C15A 0(2) . . . . ?
C20A C15A C16A C17A 1(2) . . . . ?
C21A P1A C15A C16A 160.3(10) . . . . ?
C21A P1A C15A C20A -17.4(12) . . . . ?
C21A P1A C27A C28A -63.8(11) . . . . ?
C21A P1A C27A C32A 114.6(15) . . . . ?
C21A C22A C23A C24A 0(2) . . . . ?
C22A C21A C26A C25A 1(2) . . . . ?
C22A C23A C24A C25A -1(3) . . . . ?
C23A C24A C25A C26A 2(2) . . . . ?
C24A C25A C26A C21A -2(2) . . . . ?
C26A C21A C22A C23A 0(2) . . . . ?
C27A P1A C15A C16A -85.8(11) . . . . ?
C27A P1A C15A C20A 96.5(11) . . . . ?
C27A P1A C21A C22A 157.2(11) . . . . ?
C27A P1A C21A C26A -27.8(14) . . . . ?
C27A C28A C29A C30A -2(2) . . . . ?
C28A C27A C32A C31A -2(2) . . . . ?
C28A C29A C30A C31A 2(2) . . . . ?
C29A C30A C31A C32A -2(2) . . . . ?
C30A C31A C32A C27A 2(2) . . . . ?
C32A C27A C28A C29A 2(2) . . . . ?

loop_
_twin_individual_id
_twin_individual_mass_fraction_refined
1 0.997(16)
2 0.003(16)
